data_7054497
loop_
_publ_author_name
'Altaf, Muhammad'
'Monim-ul-Mehboob, M.'
'Isab, Anvarhusein A.'
'Dhuna, Vikram'
'Bhatia, Gaurav'
'Dhuna, Kshitija'
'Altuwaijri, Saleh'

_publ_section_title
;
 The synthesis, spectroscopic characterization and anticancer activity of
 new mono and binuclear phosphanegold(i) dithiocarbamate complexes
;
_journal_issue 1
_journal_name_full 'New J. Chem.'
_journal_page_first 377
_journal_paper_doi 10.1039/C4NJ00747F
_journal_volume 39
_journal_year 2015
_chemical_formula_moiety 'C27 H41 Au N P S2'
_chemical_formula_sum 'C27 H41 Au N P S2'
_chemical_formula_weight 671.66
_chemical_name_systematic
;
 ?
;
_space_group_crystal_system orthorhombic
_space_group_IT_number 61
_space_group_name_Hall '-P 2ac 2ab'
_space_group_name_H-M_alt 'P b c a'
_symmetry_space_group_name_Hall '-P 2ac 2ab'
_symmetry_space_group_name_H-M 'P b c a'
_atom_sites_solution_hydrogens geom
_audit_creation_method SHELXL-2013
_cell_angle_alpha 90
_cell_angle_beta 90
_cell_angle_gamma 90
_cell_formula_units_Z 8
_cell_length_a 12.3157(12)
_cell_length_b 19.6569(19)
_cell_length_c 22.945(2)
_cell_measurement_reflns_used 17654
_cell_measurement_temperature 173(2)
_cell_measurement_theta_max 26.24
_cell_measurement_theta_min 1.78
_cell_volume 5554.7(9)
_computing_cell_refinement 'X-Area (Stoe & Cie, 2009)'
_computing_data_collection 'X-Area (Stoe & Cie, 2009)'
_computing_data_reduction 'X-RED32 (Stoe & Cie, 2009)'
_computing_molecular_graphics 'PLATON  (Spek, 2009) and Mercury (Macrae et al., 2008)'
_computing_publication_material
;
SHELXL-2013 (Sheldrick, 2008) and PLATON (Spek, 2009)'
;
_computing_structure_refinement 'SHELXL-2013 (Sheldrick, 2008)'
_computing_structure_solution 'SHELXS-97 (Sheldrick, 2008)'
_diffrn_ambient_temperature 173(2)
_diffrn_detector 'image plate (34 cm diameter)'
_diffrn_detector_type STOE
_diffrn_measured_fraction_theta_full 0.999
_diffrn_measured_fraction_theta_max 0.987
_diffrn_measurement_device '2-circle goniometer'
_diffrn_measurement_device_type 'STOE IPDS 2'
_diffrn_measurement_method '\f + \w scans'
_diffrn_radiation_monochromator 'plane graphite'
_diffrn_radiation_source 'fine-focus sealed tube'
_diffrn_radiation_type MoK\a
_diffrn_radiation_wavelength 0.71073
_diffrn_reflns_av_R_equivalents 0.0959
_diffrn_reflns_av_unetI/netI 0.0669
_diffrn_reflns_Laue_measured_fraction_full 0.999
_diffrn_reflns_Laue_measured_fraction_max 0.987
_diffrn_reflns_limit_h_max 15
_diffrn_reflns_limit_h_min -14
_diffrn_reflns_limit_k_max 23
_diffrn_reflns_limit_k_min -21
_diffrn_reflns_limit_l_max 27
_diffrn_reflns_limit_l_min -27
_diffrn_reflns_number 33559
_diffrn_reflns_point_group_measured_fraction_full 0.999
_diffrn_reflns_point_group_measured_fraction_max 0.987
_diffrn_reflns_theta_full 25.242
_diffrn_reflns_theta_max 25.850
_diffrn_reflns_theta_min 2.072
_diffrn_source 'sealed X-ray tube, 12 x 0.4 mm long-fine focus'
_exptl_absorpt_coefficient_mu 5.520
_exptl_absorpt_correction_T_max 1.000
_exptl_absorpt_correction_T_min 0.281
_exptl_absorpt_correction_type multi-scan
_exptl_absorpt_process_details '(MULscanABS in PLATON; Spek, 2009)'
_exptl_crystal_colour 'pale yellow'
_exptl_crystal_density_diffrn 1.606
_exptl_crystal_description plate
_exptl_crystal_F_000 2688
_exptl_crystal_size_max 0.45
_exptl_crystal_size_mid 0.30
_exptl_crystal_size_min 0.07
_refine_diff_density_max 1.080
_refine_diff_density_min -0.787
_refine_diff_density_rms 0.111
_refine_ls_extinction_coef 0.00017(2)
_refine_ls_extinction_expression Fc^*^=kFc[1+0.001xFc^2^\l^3^/sin(2\q)]^-1/4^
_refine_ls_extinction_method SHELXL
_refine_ls_goodness_of_fit_ref 0.793
_refine_ls_hydrogen_treatment constr
_refine_ls_matrix_type full
_refine_ls_number_parameters 299
_refine_ls_number_reflns 5296
_refine_ls_number_restraints 0
_refine_ls_restrained_S_all 0.793
_refine_ls_R_factor_all 0.0541
_refine_ls_R_factor_gt 0.0277
_refine_ls_shift/su_max 0.001
_refine_ls_shift/su_mean 0.000
_refine_ls_structure_factor_coef Fsqd
_refine_ls_weighting_details 'w=1/[\s^2^(Fo^2^)+(0.0292P)^2^] where P=(Fo^2^+2Fc^2^)/3'
_refine_ls_weighting_scheme calc
_refine_ls_wR_factor_gt 0.0587
_refine_ls_wR_factor_ref 0.0623
_reflns_Friedel_coverage 0.000
_reflns_number_gt 3454
_reflns_number_total 5296
_reflns_threshold_expression 'I > 2\s(I)'
_cod_data_source_file c4nj00747f2.cif
_cod_data_source_block Compd.
_cod_depositor_comments 'Adding full bibliography for 7054497.cif.'
_cod_database_code 7054497
_shelx_space_group_comment
;
The symmetry employed for this shelxl refinement is uniquely defined
by the following loop, which should always be used as a source of
symmetry information in preference to the above space-group names.
They are only intended as comments.
;
_shelxl_version_number 2013-3

loop_
_space_group_symop_operation_xyz
'x, y, z'
'-x+1/2, -y, z+1/2'
'x+1/2, -y+1/2, -z'
'-x, y+1/2, -z+1/2'
'-x, -y, -z'
'x-1/2, y, -z-1/2'
'-x-1/2, y-1/2, z'
'x, -y-1/2, z-1/2'

loop_
_atom_site_label
_atom_site_type_symbol
_atom_site_fract_x
_atom_site_fract_y
_atom_site_fract_z
_atom_site_U_iso_or_equiv
_atom_site_adp_type
_atom_site_occupancy
_atom_site_site_symmetry_order
_atom_site_calc_flag
_atom_site_refinement_flags_posn
_atom_site_refinement_flags_adp
Au1 Au 0.34613(2) 0.34406(2) -0.08404(2) 0.02318(7) Uani 1 1 d . .
S1 S 0.33139(13) 0.44818(6) -0.03556(6) 0.0324(3) Uani 1 1 d . .
S2 S 0.35774(13) 0.33713(7) 0.05256(6) 0.0340(3) Uani 1 1 d . .
P1 P 0.36136(10) 0.24402(6) -0.13387(5) 0.0196(3) Uani 1 1 d . .
N1 N 0.3189(3) 0.4674(2) 0.07846(18) 0.0220(9) Uani 1 1 d . .
C1 C 0.4960(4) 0.2048(3) -0.1120(3) 0.0277(12) Uani 1 1 d . .
C2 C 0.4883(5) 0.1786(3) -0.0493(3) 0.0380(15) Uani 1 1 d . .
H2A H 0.4430 0.1376 -0.0484 0.057 Uiso 1 1 calc R U
H2B H 0.4557 0.2137 -0.0246 0.057 Uiso 1 1 calc R U
H2C H 0.5611 0.1677 -0.0349 0.057 Uiso 1 1 calc R U
C3 C 0.5837(4) 0.2611(3) -0.1105(3) 0.0386(14) Uani 1 1 d . .
H3A H 0.5604 0.2977 -0.0844 0.058 Uiso 1 1 calc R U
H3B H 0.5941 0.2794 -0.1499 0.058 Uiso 1 1 calc R U
H3C H 0.6523 0.2419 -0.0964 0.058 Uiso 1 1 calc R U
C4 C 0.5350(5) 0.1466(3) -0.1519(3) 0.0397(14) Uani 1 1 d . .
H4C H 0.6014 0.1266 -0.1358 0.059 Uiso 1 1 calc R U
H4B H 0.5499 0.1646 -0.1909 0.059 Uiso 1 1 calc R U
H4A H 0.4784 0.1116 -0.1544 0.059 Uiso 1 1 calc R U
C5 C 0.3581(4) 0.2601(3) -0.2152(2) 0.0248(11) Uani 1 1 d . .
C6 C 0.4646(5) 0.2929(3) -0.2337(2) 0.0328(13) Uani 1 1 d . .
H6A H 0.5236 0.2597 -0.2302 0.049 Uiso 1 1 calc R U
H6B H 0.4798 0.3320 -0.2085 0.049 Uiso 1 1 calc R U
H6C H 0.4590 0.3081 -0.2742 0.049 Uiso 1 1 calc R U
C7 C 0.3395(5) 0.1961(3) -0.2534(2) 0.0396(13) Uani 1 1 d . .
H7A H 0.2670 0.1776 -0.2458 0.059 Uiso 1 1 calc R U
H7B H 0.3944 0.1617 -0.2441 0.059 Uiso 1 1 calc R U
H7C H 0.3454 0.2086 -0.2947 0.059 Uiso 1 1 calc R U
C8 C 0.2700(4) 0.3131(3) -0.2289(2) 0.0332(14) Uani 1 1 d . .
H8C H 0.2727 0.3246 -0.2704 0.050 Uiso 1 1 calc R U
H8B H 0.2827 0.3541 -0.2056 0.050 Uiso 1 1 calc R U
H8A H 0.1984 0.2943 -0.2194 0.050 Uiso 1 1 calc R U
C9 C 0.2458(4) 0.1855(3) -0.1117(3) 0.0290(13) Uani 1 1 d . .
C10 C 0.2676(5) 0.1094(3) -0.1249(3) 0.0373(14) Uani 1 1 d . .
H10A H 0.3266 0.0929 -0.0999 0.056 Uiso 1 1 calc R U
H10B H 0.2884 0.1042 -0.1658 0.056 Uiso 1 1 calc R U
H10C H 0.2017 0.0830 -0.1172 0.056 Uiso 1 1 calc R U
C11 C 0.1412(4) 0.2066(3) -0.1441(3) 0.0367(14) Uani 1 1 d . .
H11A H 0.1463 0.1928 -0.1850 0.055 Uiso 1 1 calc R U
H11B H 0.1323 0.2560 -0.1418 0.055 Uiso 1 1 calc R U
H11C H 0.0785 0.1842 -0.1260 0.055 Uiso 1 1 calc R U
C12 C 0.2225(5) 0.1943(3) -0.0464(3) 0.0414(16) Uani 1 1 d . .
H12A H 0.2067 0.2423 -0.0382 0.062 Uiso 1 1 calc R U
H12B H 0.2860 0.1800 -0.0238 0.062 Uiso 1 1 calc R U
H12C H 0.1597 0.1664 -0.0355 0.062 Uiso 1 1 calc R U
C13 C 0.3352(4) 0.4205(2) 0.0369(2) 0.0221(10) Uani 1 1 d . .
C14 C 0.3066(4) 0.4491(3) 0.1396(2) 0.0254(11) Uani 1 1 d . .
H14A H 0.3081 0.3989 0.1431 0.030 Uiso 1 1 calc R U
H14B H 0.2346 0.4649 0.1533 0.030 Uiso 1 1 calc R U
C15 C 0.3927(4) 0.4784(2) 0.1791(2) 0.0229(11) Uani 1 1 d . .
C16 C 0.3664(4) 0.4963(3) 0.2351(2) 0.0334(13) Uani 1 1 d . .
H16 H 0.2934 0.4920 0.2480 0.040 Uiso 1 1 calc R U
C17 C 0.4446(6) 0.5205(3) 0.2734(2) 0.0432(16) Uani 1 1 d . .
H17 H 0.4248 0.5322 0.3122 0.052 Uiso 1 1 calc R U
C18 C 0.5499(5) 0.5275(3) 0.2556(3) 0.0411(15) Uani 1 1 d . .
H18 H 0.6037 0.5435 0.2820 0.049 Uiso 1 1 calc R U
C19 C 0.5769(5) 0.5113(3) 0.1992(3) 0.0417(15) Uani 1 1 d . .
H19 H 0.6496 0.5173 0.1863 0.050 Uiso 1 1 calc R U
C20 C 0.4995(4) 0.4862(3) 0.1608(2) 0.0316(13) Uani 1 1 d . .
H20 H 0.5195 0.4744 0.1221 0.038 Uiso 1 1 calc R U
C21 C 0.3034(4) 0.5402(3) 0.0669(2) 0.0252(12) Uani 1 1 d . .
H21A H 0.3256 0.5500 0.0263 0.030 Uiso 1 1 calc R U
H21B H 0.3516 0.5666 0.0931 0.030 Uiso 1 1 calc R U
C22 C 0.1883(4) 0.5642(2) 0.0755(2) 0.0213(11) Uani 1 1 d . .
C23 C 0.0996(4) 0.5229(3) 0.0635(2) 0.0258(11) Uani 1 1 d . .
H23 H 0.1109 0.4774 0.0511 0.031 Uiso 1 1 calc R U
C24 C -0.0049(4) 0.5474(3) 0.0696(2) 0.0300(13) Uani 1 1 d . .
H24 H -0.0648 0.5186 0.0612 0.036 Uiso 1 1 calc R U
C25 C -0.0232(4) 0.6134(3) 0.0879(2) 0.0308(12) Uani 1 1 d . .
H25 H -0.0952 0.6300 0.0922 0.037 Uiso 1 1 calc R U
C26 C 0.0640(4) 0.6547(3) 0.0999(2) 0.0327(13) Uani 1 1 d . .
H26 H 0.0520 0.7004 0.1119 0.039 Uiso 1 1 calc R U
C27 C 0.1691(4) 0.6306(3) 0.0946(2) 0.0250(11) Uani 1 1 d . .
H27 H 0.2285 0.6593 0.1041 0.030 Uiso 1 1 calc R U

loop_
_atom_site_aniso_label
_atom_site_aniso_U_11
_atom_site_aniso_U_22
_atom_site_aniso_U_33
_atom_site_aniso_U_23
_atom_site_aniso_U_13
_atom_site_aniso_U_12
Au1 0.02743(10) 0.02112(10) 0.02100(9) -0.00274(9) 0.00049(10) 0.00049(10)
S1 0.0561(9) 0.0205(6) 0.0205(6) -0.0017(5) -0.0007(7) 0.0027(7)
S2 0.0510(9) 0.0212(6) 0.0298(7) 0.0010(6) 0.0002(6) 0.0074(8)
P1 0.0194(6) 0.0186(6) 0.0209(6) -0.0006(5) 0.0003(5) 0.0000(5)
N1 0.023(2) 0.0192(19) 0.024(2) 0.0021(19) -0.0007(18) -0.0007(16)
C1 0.018(3) 0.022(3) 0.043(3) 0.002(2) 0.000(2) 0.003(2)
C2 0.037(3) 0.032(3) 0.045(4) 0.010(3) -0.011(3) 0.003(3)
C3 0.018(3) 0.039(3) 0.060(4) 0.005(3) -0.010(3) -0.003(3)
C4 0.031(3) 0.034(4) 0.054(4) 0.001(3) 0.006(3) 0.011(3)
C5 0.030(3) 0.025(3) 0.019(2) 0.000(2) -0.005(2) -0.001(2)
C6 0.039(3) 0.036(3) 0.023(3) 0.006(2) 0.007(2) 0.001(3)
C7 0.059(4) 0.036(3) 0.023(3) -0.008(3) 0.001(3) -0.004(3)
C8 0.035(3) 0.037(3) 0.027(3) 0.008(2) -0.005(2) -0.006(3)
C9 0.022(3) 0.025(3) 0.040(3) 0.003(3) 0.002(2) -0.005(2)
C10 0.030(3) 0.031(3) 0.050(4) 0.003(3) 0.003(3) -0.013(3)
C11 0.022(3) 0.031(3) 0.057(4) -0.001(3) -0.002(3) -0.005(3)
C12 0.036(3) 0.045(4) 0.043(4) 0.005(3) 0.014(3) -0.014(3)
C13 0.020(3) 0.023(2) 0.024(2) -0.003(2) 0.000(2) 0.001(2)
C14 0.027(3) 0.025(3) 0.025(3) 0.003(2) 0.002(2) -0.001(2)
C15 0.030(3) 0.018(2) 0.020(3) 0.001(2) 0.000(2) -0.003(2)
C16 0.034(3) 0.041(3) 0.026(3) -0.004(2) 0.005(2) -0.001(3)
C17 0.073(5) 0.038(4) 0.019(3) -0.007(3) -0.005(3) 0.000(3)
C18 0.051(4) 0.029(3) 0.044(4) 0.003(3) -0.023(3) 0.000(3)
C19 0.032(3) 0.047(4) 0.047(4) 0.003(3) -0.014(3) 0.002(3)
C20 0.029(3) 0.037(3) 0.029(3) -0.001(2) -0.004(2) 0.001(3)
C21 0.030(3) 0.018(3) 0.028(3) 0.001(2) -0.001(2) -0.001(2)
C22 0.028(3) 0.018(2) 0.018(3) 0.003(2) -0.001(2) 0.0009(19)
C23 0.029(3) 0.025(3) 0.024(3) -0.001(2) 0.001(2) 0.000(2)
C24 0.027(3) 0.034(3) 0.029(3) 0.005(2) -0.002(2) -0.007(3)
C25 0.030(3) 0.036(3) 0.026(3) 0.005(3) 0.000(3) 0.006(2)
C26 0.043(3) 0.027(3) 0.028(3) -0.002(3) 0.005(2) 0.006(3)
C27 0.031(3) 0.025(2) 0.019(3) -0.0039(19) 0.003(2) -0.005(2)

loop_
_atom_type_symbol
_atom_type_description
_atom_type_scat_dispersion_real
_atom_type_scat_dispersion_imag
_atom_type_scat_source
C C 0.0033 0.0016 'International Tables Vol C Tables 4.2.6.8 and 6.1.1.4'
H H 0.0000 0.0000 'International Tables Vol C Tables 4.2.6.8 and 6.1.1.4'
Au Au -2.0133 8.8022 'International Tables Vol C Tables 4.2.6.8 and 6.1.1.4'
N N 0.0061 0.0033 'International Tables Vol C Tables 4.2.6.8 and 6.1.1.4'
P P 0.1023 0.0942 'International Tables Vol C Tables 4.2.6.8 and 6.1.1.4'
S S 0.1246 0.1234 'International Tables Vol C Tables 4.2.6.8 and 6.1.1.4'

loop_
_geom_angle_atom_site_label_1
_geom_angle_atom_site_label_2
_geom_angle_atom_site_label_3
_geom_angle
P1 Au1 S1 178.33(5)
C13 S1 Au1 100.26(16)
C5 P1 C1 110.4(2)
C5 P1 C9 110.4(2)
C1 P1 C9 109.7(2)
C5 P1 Au1 110.40(16)
C1 P1 Au1 106.82(18)
C9 P1 Au1 109.03(19)
C13 N1 C14 122.1(4)
C13 N1 C21 124.1(4)
C14 N1 C21 113.6(4)
C2 C1 C4 109.1(4)
C2 C1 C3 105.3(5)
C4 C1 C3 109.0(4)
C2 C1 P1 109.4(4)
C4 C1 P1 114.6(4)
C3 C1 P1 109.0(3)
C1 C2 H2A 109.5
C1 C2 H2B 109.5
H2A C2 H2B 109.5
C1 C2 H2C 109.5
H2A C2 H2C 109.5
H2B C2 H2C 109.5
C1 C3 H3A 109.5
C1 C3 H3B 109.5
H3A C3 H3B 109.5
C1 C3 H3C 109.5
H3A C3 H3C 109.5
H3B C3 H3C 109.5
C1 C4 H4C 109.5
C1 C4 H4B 109.5
H4C C4 H4B 109.5
C1 C4 H4A 109.5
H4C C4 H4A 109.5
H4B C4 H4A 109.5
C6 C5 C8 105.3(4)
C6 C5 C7 108.2(5)
C8 C5 C7 109.2(4)
C6 C5 P1 109.1(3)
C8 C5 P1 109.3(3)
C7 C5 P1 115.3(4)
C5 C6 H6A 109.5
C5 C6 H6B 109.5
H6A C6 H6B 109.5
C5 C6 H6C 109.5
H6A C6 H6C 109.5
H6B C6 H6C 109.5
C5 C7 H7A 109.5
C5 C7 H7B 109.5
H7A C7 H7B 109.5
C5 C7 H7C 109.5
H7A C7 H7C 109.5
H7B C7 H7C 109.5
C5 C8 H8C 109.5
C5 C8 H8B 109.5
H8C C8 H8B 109.5
C5 C8 H8A 109.5
H8C C8 H8A 109.5
H8B C8 H8A 109.5
C12 C9 C11 106.4(5)
C12 C9 C10 109.4(5)
C11 C9 C10 108.0(5)
C12 C9 P1 109.5(4)
C11 C9 P1 109.5(4)
C10 C9 P1 113.8(4)
C9 C10 H10A 109.5
C9 C10 H10B 109.5
H10A C10 H10B 109.5
C9 C10 H10C 109.5
H10A C10 H10C 109.5
H10B C10 H10C 109.5
C9 C11 H11A 109.5
C9 C11 H11B 109.5
H11A C11 H11B 109.5
C9 C11 H11C 109.5
H11A C11 H11C 109.5
H11B C11 H11C 109.5
C9 C12 H12A 109.5
C9 C12 H12B 109.5
H12A C12 H12B 109.5
C9 C12 H12C 109.5
H12A C12 H12C 109.5
H12B C12 H12C 109.5
N1 C13 S2 122.4(4)
N1 C13 S1 117.3(4)
S2 C13 S1 120.3(3)
N1 C14 C15 114.3(4)
N1 C14 H14A 108.7
C15 C14 H14A 108.7
N1 C14 H14B 108.7
C15 C14 H14B 108.7
H14A C14 H14B 107.6
C16 C15 C20 118.6(5)
C16 C15 C14 119.6(5)
C20 C15 C14 121.8(5)
C15 C16 C17 121.2(5)
C15 C16 H16 119.4
C17 C16 H16 119.4
C18 C17 C16 120.2(5)
C18 C17 H17 119.9
C16 C17 H17 119.9
C17 C18 C19 119.2(5)
C17 C18 H18 120.4
C19 C18 H18 120.4
C18 C19 C20 120.9(6)
C18 C19 H19 119.5
C20 C19 H19 119.5
C15 C20 C19 119.9(5)
C15 C20 H20 120.1
C19 C20 H20 120.1
N1 C21 C22 113.8(4)
N1 C21 H21A 108.8
C22 C21 H21A 108.8
N1 C21 H21B 108.8
C22 C21 H21B 108.8
H21A C21 H21B 107.7
C23 C22 C27 118.4(5)
C23 C22 C21 122.1(4)
C27 C22 C21 119.5(4)
C24 C23 C22 120.6(5)
C24 C23 H23 119.7
C22 C23 H23 119.7
C23 C24 C25 120.7(5)
C23 C24 H24 119.7
C25 C24 H24 119.7
C26 C25 C24 119.2(5)
C26 C25 H25 120.4
C24 C25 H25 120.4
C25 C26 C27 120.7(5)
C25 C26 H26 119.6
C27 C26 H26 119.6
C26 C27 C22 120.4(5)
C26 C27 H27 119.8
C22 C27 H27 119.8

loop_
_geom_bond_atom_site_label_1
_geom_bond_atom_site_label_2
_geom_bond_distance
Au1 P1 2.2824(13)
Au1 S1 2.3365(13)
S1 C13 1.749(5)
S2 C13 1.701(5)
P1 C5 1.892(5)
P1 C1 1.896(5)
P1 C9 1.899(5)
N1 C13 1.341(6)
N1 C14 1.457(6)
N1 C21 1.468(6)
C1 C2 1.529(8)
C1 C4 1.543(8)
C1 C3 1.548(7)
C2 H2A 0.9800
C2 H2B 0.9800
C2 H2C 0.9800
C3 H3A 0.9800
C3 H3B 0.9800
C3 H3C 0.9800
C4 H4C 0.9800
C4 H4B 0.9800
C4 H4A 0.9800
C5 C6 1.523(7)
C5 C8 1.537(7)
C5 C7 1.550(7)
C6 H6A 0.9800
C6 H6B 0.9800
C6 H6C 0.9800
C7 H7A 0.9800
C7 H7B 0.9800
C7 H7C 0.9800
C8 H8C 0.9800
C8 H8B 0.9800
C8 H8A 0.9800
C9 C12 1.535(8)
C9 C11 1.545(8)
C9 C10 1.550(8)
C10 H10A 0.9800
C10 H10B 0.9800
C10 H10C 0.9800
C11 H11A 0.9800
C11 H11B 0.9800
C11 H11C 0.9800
C12 H12A 0.9800
C12 H12B 0.9800
C12 H12C 0.9800
C14 C15 1.508(7)
C14 H14A 0.9900
C14 H14B 0.9900
C15 C16 1.372(7)
C15 C20 1.388(7)
C16 C17 1.387(8)
C16 H16 0.9500
C17 C18 1.367(9)
C17 H17 0.9500
C18 C19 1.374(9)
C18 H18 0.9500
C19 C20 1.389(8)
C19 H19 0.9500
C20 H20 0.9500
C21 C22 1.507(7)
C21 H21A 0.9900
C21 H21B 0.9900
C22 C23 1.388(7)
C22 C27 1.398(7)
C23 C24 1.381(7)
C23 H23 0.9500
C24 C25 1.383(7)
C24 H24 0.9500
C25 C26 1.374(8)
C25 H25 0.9500
C26 C27 1.384(7)
C26 H26 0.9500
C27 H27 0.9500

loop_
_geom_hbond_atom_site_label_D
_geom_hbond_atom_site_label_H
_geom_hbond_atom_site_label_A
_geom_hbond_distance_DH
_geom_hbond_distance_HA
_geom_hbond_distance_DA
_geom_hbond_angle_DHA
C14 H14A S2 0.99 2.48 3.039(5) 115
C21 H21A S1 0.99 2.45 2.987(5) 113

loop_
_geom_torsion_atom_site_label_1
_geom_torsion_atom_site_label_2
_geom_torsion_atom_site_label_3
_geom_torsion_atom_site_label_4
_geom_torsion
C5 P1 C1 C2 -168.2(3)
C9 P1 C1 C2 -46.2(4)
Au1 P1 C1 C2 71.8(4)
C5 P1 C1 C4 -45.2(5)
C9 P1 C1 C4 76.7(5)
Au1 P1 C1 C4 -165.3(4)
C5 P1 C1 C3 77.2(4)
C9 P1 C1 C3 -160.9(4)
Au1 P1 C1 C3 -42.8(4)
C1 P1 C5 C6 -45.5(4)
C9 P1 C5 C6 -167.0(4)
Au1 P1 C5 C6 72.3(4)
C1 P1 C5 C8 -160.1(3)
C9 P1 C5 C8 78.4(4)
Au1 P1 C5 C8 -42.3(4)
C1 P1 C5 C7 76.4(5)
C9 P1 C5 C7 -45.1(5)
Au1 P1 C5 C7 -165.7(4)
C5 P1 C9 C12 -158.6(4)
C1 P1 C9 C12 79.5(5)
Au1 P1 C9 C12 -37.1(4)
C5 P1 C9 C11 -42.3(5)
C1 P1 C9 C11 -164.1(4)
Au1 P1 C9 C11 79.2(4)
C5 P1 C9 C10 78.7(5)
C1 P1 C9 C10 -43.2(5)
Au1 P1 C9 C10 -159.9(4)
C14 N1 C13 S2 -7.4(6)
C21 N1 C13 S2 177.5(4)
C14 N1 C13 S1 172.1(3)
C21 N1 C13 S1 -2.9(6)
Au1 S1 C13 N1 -174.4(3)
Au1 S1 C13 S2 5.2(3)
C13 N1 C14 C15 118.3(5)
C21 N1 C14 C15 -66.2(5)
N1 C14 C15 C16 146.6(5)
N1 C14 C15 C20 -35.2(7)
C20 C15 C16 C17 -1.1(8)
C14 C15 C16 C17 177.1(5)
C15 C16 C17 C18 0.5(9)
C16 C17 C18 C19 0.9(9)
C17 C18 C19 C20 -1.8(9)
C16 C15 C20 C19 0.3(8)
C14 C15 C20 C19 -177.8(5)
C18 C19 C20 C15 1.1(9)
C13 N1 C21 C22 107.0(5)
C14 N1 C21 C22 -68.4(5)
N1 C21 C22 C23 -33.4(7)
N1 C21 C22 C27 148.3(4)
C27 C22 C23 C24 1.0(7)
C21 C22 C23 C24 -177.4(4)
C22 C23 C24 C25 -0.2(8)
C23 C24 C25 C26 0.2(8)
C24 C25 C26 C27 -0.9(8)
C25 C26 C27 C22 1.7(7)
C23 C22 C27 C26 -1.7(7)
C21 C22 C27 C26 176.7(5)
